data_7109256
loop_
_publ_author_name
'Patrick Larpent'
'Abdelaziz Jouaiti'
'Nathalie Kyritsakasa'
'Mir Wais Hosseini'

_publ_section_title
;
 Molecular tectonics: homochiral 3D cuboid coordination networks based on
 enantiomerically pure organic tectons and ZnSiF6
;
_journal_name_full Chem.Commun.
_journal_page_first 4468
_journal_paper_doi 10.1039/c3cc41140k
_journal_volume 49
_journal_year 2013
_chemical_absolute_configuration rm
_chemical_formula_moiety 'C26 H32 N2 O2'
_chemical_formula_sum 'C26 H32 N2 O2'
_chemical_formula_weight 404.54
_chemical_name_systematic
;
?
;
_space_group_IT_number 1
_symmetry_cell_setting triclinic
_symmetry_space_group_name_Hall 'P 1'
_symmetry_space_group_name_H-M 'P 1'
_atom_sites_solution_hydrogens geom
_atom_sites_solution_primary direct
_atom_sites_solution_secondary difmap
_audit_creation_method SHELXL-97
_cell_angle_alpha 65.760(3)
_cell_angle_beta 86.256(3)
_cell_angle_gamma 84.669(3)
_cell_formula_units_Z 1
_cell_length_a 6.4044(5)
_cell_length_b 9.3965(6)
_cell_length_c 10.5878(7)
_cell_measurement_reflns_used 2654
_cell_measurement_temperature 173(2)
_cell_measurement_theta_max 29.67
_cell_measurement_theta_min 2.46
_cell_volume 578.21(7)
_computing_cell_refinement 'Bruker SMART'
_computing_data_collection 'Bruker SMART'
_computing_data_reduction 'Bruker SAINT'
_computing_molecular_graphics 'Bruker SHELXTL'
_computing_publication_material 'Bruker SHELXTL'
_computing_structure_refinement 'SHELXL-97 (Sheldrick, 1997)'
_computing_structure_solution 'SHELXS-97 (Sheldrick, 1990)'
_diffrn_ambient_temperature 173(2)
_diffrn_measured_fraction_theta_full 0.983
_diffrn_measured_fraction_theta_max 0.983
_diffrn_measurement_device_type 'CCD area detector'
_diffrn_measurement_method 'phi and omega scans'
_diffrn_radiation_monochromator graphite
_diffrn_radiation_source 'fine-focus sealed tube'
_diffrn_radiation_type MoK\a
_diffrn_radiation_wavelength 0.71073
_diffrn_reflns_av_R_equivalents 0.0168
_diffrn_reflns_av_sigmaI/netI 0.0330
_diffrn_reflns_limit_h_max 8
_diffrn_reflns_limit_h_min -8
_diffrn_reflns_limit_k_max 13
_diffrn_reflns_limit_k_min -13
_diffrn_reflns_limit_l_max 14
_diffrn_reflns_limit_l_min -13
_diffrn_reflns_number 8369
_diffrn_reflns_theta_full 29.10
_diffrn_reflns_theta_max 29.10
_diffrn_reflns_theta_min 2.11
_exptl_absorpt_coefficient_mu 0.073
_exptl_absorpt_correction_T_max 0.9964
_exptl_absorpt_correction_T_min 0.9942
_exptl_absorpt_correction_type multi-scan
_exptl_absorpt_process_details sadabs
_exptl_crystal_colour colorless
_exptl_crystal_density_diffrn 1.162
_exptl_crystal_density_meas ?
_exptl_crystal_density_method 'not measured'
_exptl_crystal_description prism
_exptl_crystal_F_000 218
_exptl_crystal_size_max 0.08
_exptl_crystal_size_mid 0.05
_exptl_crystal_size_min 0.05
_refine_diff_density_max 0.446
_refine_diff_density_min -0.274
_refine_diff_density_rms 0.064
_refine_ls_abs_structure_details 'Flack H D (1983), Acta Cryst. A39, 876-881'
_refine_ls_extinction_method none
_refine_ls_goodness_of_fit_ref 1.029
_refine_ls_hydrogen_treatment constr
_refine_ls_matrix_type full
_refine_ls_number_parameters 275
_refine_ls_number_reflns 5084
_refine_ls_number_restraints 8
_refine_ls_restrained_S_all 1.031
_refine_ls_R_factor_all 0.0979
_refine_ls_R_factor_gt 0.0735
_refine_ls_shift/su_max 0.001
_refine_ls_shift/su_mean 0.000
_refine_ls_structure_factor_coef Fsqd
_refine_ls_weighting_details 'calc w=1/[\s^2^(Fo^2^)+(0.1274P)^2^+0.3002P] where P=(Fo^2^+2Fc^2^)/3'
_refine_ls_weighting_scheme calc
_refine_ls_wR_factor_gt 0.2050
_refine_ls_wR_factor_ref 0.2271
_reflns_number_gt 3750
_reflns_number_total 5084
_reflns_threshold_expression >2sigma(I)
_cod_data_source_file c3cc41140k.txt
_cod_data_source_block e2479b
_cod_depositor_comments
;
The following automatic conversions were performed:

'_exptl_crystal_density_meas' value 'none' was changed to '?' - the
value is perceived as not measured.

Automatic conversion script
Id: cif_fix_values 3008 2015-01-20 13:52:24Z robertas 
;
_cod_original_sg_symbol_H-M P1
_cod_database_code 7109256

loop_
_symmetry_equiv_pos_as_xyz
'x, y, z'

loop_
_atom_site_label
_atom_site_type_symbol
_atom_site_fract_x
_atom_site_fract_y
_atom_site_fract_z
_atom_site_U_iso_or_equiv
_atom_site_adp_type
_atom_site_occupancy
_atom_site_symmetry_multiplicity
_atom_site_calc_flag
_atom_site_refinement_flags
C1 C 0.7597(6) 0.6277(4) 0.6629(4) 0.0264(8) Uani 1 1 d .
C2 C 0.9105(7) 0.6969(5) 0.7033(4) 0.0360(10) Uani 1 1 d .
H2 H 1.0545 0.6627 0.7013 0.043 Uiso 1 1 calc R
C3 C 0.8502(8) 0.8164(5) 0.7467(5) 0.0436(11) Uani 1 1 d .
H3 H 0.9574 0.8642 0.7698 0.052 Uiso 1 1 calc R
N1 N 0.6517(7) 0.8679(4) 0.7579(4) 0.0469(10) Uani 1 1 d .
C4 C 0.5088(7) 0.7990(5) 0.7207(5) 0.0413(11) Uani 1 1 d .
H4 H 0.3656 0.8339 0.7254 0.050 Uiso 1 1 calc R
C5 C 0.5546(7) 0.6803(5) 0.6757(5) 0.0382(10) Uani 1 1 d .
H5 H 0.4439 0.6348 0.6534 0.046 Uiso 1 1 calc R
C6 C 0.8232(5) 0.5096(4) 0.6089(3) 0.0247(8) Uani 1 1 d .
C7 C 0.7100(6) 0.3731(4) 0.6451(4) 0.0290(9) Uani 1 1 d .
C8 C 0.7853(6) 0.2636(4) 0.5888(4) 0.0308(9) Uani 1 1 d .
H8 H 0.7115 0.1728 0.6111 0.037 Uiso 1 1 calc R
C9 C 0.9592(6) 0.2843(4) 0.5040(4) 0.0288(9) Uani 1 1 d .
C10 C 1.0690(6) 0.4150(4) 0.4714(4) 0.0280(9) Uani 1 1 d .
C11 C 1.0022(6) 0.5256(4) 0.5207(4) 0.0282(9) Uani 1 1 d .
H11 H 1.0786 0.6159 0.4947 0.034 Uiso 1 1 calc R
O1 O 0.5392(4) 0.3599(3) 0.7278(3) 0.0406(8) Uani 1 1 d .
C12 C 0.4371(8) 0.2164(6) 0.7795(5) 0.0448(12) Uani 1 1 d .
H12A H 0.5326 0.1292 0.8397 0.054 Uiso 1 1 calc R
H12B H 0.3998 0.1925 0.7013 0.054 Uiso 1 1 calc R
C13 C 0.2431(7) 0.2332(6) 0.8604(5) 0.0427(11) Uani 1 1 d D
H13 H 0.1480 0.3203 0.7971 0.051 Uiso 1 1 calc R
C16 C 0.1316(11) 0.0825(8) 0.9116(8) 0.076(2) Uani 1 1 d D
H16A H 0.2148 -0.0014 0.9829 0.114 Uiso 1 1 calc R
H16B H 0.1152 0.0537 0.8340 0.114 Uiso 1 1 calc R
H16C H -0.0069 0.0982 0.9510 0.114 Uiso 1 1 calc R
C14 C 0.2966(10) 0.2741(9) 0.9794(6) 0.0768(19) Uani 1 1 d D
H14A H 0.3858 0.3639 0.9460 0.092 Uiso 1 1 calc R
H14B H 0.3706 0.1837 1.0526 0.092 Uiso 1 1 calc R
C15 C 0.0729(14) 0.3183(10) 1.0359(8) 0.0768(19) Uani 1 1 d D
H15A H -0.0191 0.2333 1.0564 0.092 Uiso 1 1 calc R
H15B H 0.0097 0.4150 0.9653 0.092 Uiso 1 1 calc R
H15C H 0.0911 0.3338 1.1205 0.092 Uiso 1 1 calc R
O2 O 1.2420(4) 0.4327(3) 0.3801(3) 0.0375(8) Uani 1 1 d .
C17 C 1.3530(6) 0.5705(5) 0.3438(4) 0.0313(9) Uani 1 1 d .
H17A H 1.4078 0.5732 0.4280 0.038 Uiso 1 1 calc R
H17B H 1.2574 0.6652 0.2994 0.038 Uiso 1 1 calc R
C18 C 1.5328(8) 0.5669(6) 0.2444(5) 0.0459(12) Uani 1 1 d .
H18 H 1.6258 0.4702 0.2929 0.055 Uiso 1 1 calc R
C19 C 1.6588(7) 0.7090(5) 0.2179(5) 0.0456(11) Uani 1 1 d .
H19A H 1.5692 0.8059 0.1693 0.055 Uiso 1 1 calc R
H19B H 1.6939 0.7073 0.3082 0.055 Uiso 1 1 calc R
C20 C 1.8596(8) 0.7138(7) 0.1328(6) 0.0739(15) Uani 1 1 d .
H20A H 1.8257 0.7271 0.0395 0.111 Uiso 1 1 calc R
H20B H 1.9461 0.6157 0.1773 0.111 Uiso 1 1 calc R
H20C H 1.9371 0.8017 0.1266 0.111 Uiso 1 1 calc R
C21 C 1.4674(11) 0.5623(10) 0.1161(7) 0.088(2) Uani 1 1 d .
H21A H 1.5917 0.5505 0.0613 0.132 Uiso 1 1 calc R
H21B H 1.3853 0.6598 0.0626 0.132 Uiso 1 1 calc R
H21C H 1.3814 0.4736 0.1388 0.132 Uiso 1 1 calc R
C22 C 1.0201(6) 0.1633(4) 0.4455(4) 0.0312(9) Uani 1 1 d .
C23 C 1.2263(7) 0.1035(5) 0.4424(5) 0.0384(10) Uani 1 1 d .
H23 H 1.3367 0.1411 0.4733 0.046 Uiso 1 1 calc R
C24 C 1.2669(9) -0.0132(5) 0.3928(5) 0.0456(12) Uani 1 1 d .
H24 H 1.4081 -0.0537 0.3907 0.055 Uiso 1 1 calc R
N2 N 1.1204(7) -0.0712(4) 0.3483(4) 0.0447(10) Uani 1 1 d .
C25 C 0.9257(8) -0.0117(6) 0.3522(5) 0.0513(13) Uani 1 1 d .
H25 H 0.8191 -0.0506 0.3193 0.062 Uiso 1 1 calc R
C26 C 0.8652(7) 0.1024(5) 0.4002(5) 0.0416(11) Uani 1 1 d .
H26 H 0.7220 0.1383 0.4023 0.050 Uiso 1 1 calc R

loop_
_atom_site_aniso_label
_atom_site_aniso_U_11
_atom_site_aniso_U_22
_atom_site_aniso_U_33
_atom_site_aniso_U_23
_atom_site_aniso_U_13
_atom_site_aniso_U_12
C1 0.044(2) 0.0161(17) 0.0196(18) -0.0081(15) 0.0042(17) -0.0067(16)
C2 0.040(2) 0.033(2) 0.040(2) -0.021(2) 0.012(2) -0.0108(18)
C3 0.055(3) 0.039(2) 0.051(3) -0.034(2) 0.024(2) -0.018(2)
N1 0.065(3) 0.028(2) 0.053(2) -0.0229(19) 0.013(2) -0.0080(19)
C4 0.039(2) 0.034(2) 0.055(3) -0.025(2) 0.011(2) 0.0019(19)
C5 0.040(2) 0.032(2) 0.047(3) -0.021(2) -0.001(2) -0.0040(19)
C6 0.031(2) 0.0197(18) 0.0190(18) -0.0031(16) 0.0009(16) -0.0057(16)
C7 0.039(2) 0.023(2) 0.028(2) -0.0144(18) 0.0055(18) -0.0079(17)
C8 0.036(2) 0.0224(19) 0.044(2) -0.0231(18) 0.0031(18) -0.0062(16)
C9 0.037(2) 0.0205(19) 0.036(2) -0.0199(17) 0.0020(18) 0.0004(16)
C10 0.029(2) 0.025(2) 0.032(2) -0.0135(18) 0.0067(17) -0.0052(16)
C11 0.037(2) 0.0216(19) 0.025(2) -0.0078(17) 0.0089(17) -0.0111(16)
O1 0.0432(18) 0.0349(17) 0.054(2) -0.0288(16) 0.0247(16) -0.0172(14)
C12 0.058(3) 0.038(2) 0.051(3) -0.029(2) 0.022(2) -0.028(2)
C13 0.044(3) 0.043(3) 0.042(3) -0.017(2) 0.005(2) -0.010(2)
C16 0.088(5) 0.069(4) 0.083(4) -0.039(4) 0.022(4) -0.037(3)
C14 0.103(5) 0.096(4) 0.046(3) -0.042(3) 0.035(3) -0.042(4)
C15 0.103(5) 0.096(4) 0.046(3) -0.042(3) 0.035(3) -0.042(4)
O2 0.0449(18) 0.0253(15) 0.0491(19) -0.0225(14) 0.0191(15) -0.0145(13)
C17 0.033(2) 0.0257(19) 0.037(2) -0.0152(18) 0.0078(17) -0.0070(16)
C18 0.054(3) 0.035(2) 0.053(3) -0.022(2) 0.020(2) -0.018(2)
C19 0.040(2) 0.042(2) 0.050(3) -0.011(2) 0.010(2) -0.0167(19)
C20 0.067(3) 0.089(4) 0.062(3) -0.022(3) 0.009(2) -0.035(3)
C21 0.090(4) 0.128(6) 0.067(4) -0.052(4) 0.023(3) -0.067(4)
C22 0.037(2) 0.0211(19) 0.037(2) -0.0136(18) 0.0110(19) -0.0059(17)
C23 0.043(2) 0.031(2) 0.045(3) -0.021(2) 0.003(2) 0.0024(19)
C24 0.063(3) 0.029(2) 0.047(3) -0.019(2) 0.003(2) 0.003(2)
N2 0.064(3) 0.032(2) 0.047(2) -0.0271(19) 0.019(2) -0.0119(18)
C25 0.066(3) 0.041(3) 0.062(3) -0.033(2) 0.006(3) -0.025(2)
C26 0.043(2) 0.034(2) 0.058(3) -0.030(2) 0.010(2) -0.0125(19)

loop_
_atom_type_symbol
_atom_type_description
_atom_type_scat_dispersion_real
_atom_type_scat_dispersion_imag
_atom_type_scat_source
C C 0.0033 0.0016 'International Tables Vol C Tables 4.2.6.8 and 6.1.1.4'
H H 0.0000 0.0000 'International Tables Vol C Tables 4.2.6.8 and 6.1.1.4'
N N 0.0061 0.0033 'International Tables Vol C Tables 4.2.6.8 and 6.1.1.4'
O O 0.0106 0.0060 'International Tables Vol C Tables 4.2.6.8 and 6.1.1.4'

loop_
_geom_angle_atom_site_label_1
_geom_angle_atom_site_label_2
_geom_angle_atom_site_label_3
_geom_angle
C5 C1 C2 115.6(3)
C5 C1 C6 124.2(3)
C2 C1 C6 120.2(4)
C3 C2 C1 120.0(4)
C3 C2 H2 120.0
C1 C2 H2 120.0
N1 C3 C2 124.2(4)
N1 C3 H3 117.9
C2 C3 H3 117.9
C4 N1 C3 115.1(4)
N1 C4 C5 124.5(4)
N1 C4 H4 117.7
C5 C4 H4 117.7
C1 C5 C4 120.5(4)
C1 C5 H5 119.8
C4 C5 H5 119.8
C11 C6 C7 117.8(3)
C11 C6 C1 120.5(3)
C7 C6 C1 121.7(3)
O1 C7 C8 125.1(3)
O1 C7 C6 117.2(3)
C8 C7 C6 117.7(4)
C9 C8 C7 122.4(4)
C9 C8 H8 118.8
C7 C8 H8 118.8
C8 C9 C10 119.5(3)
C8 C9 C22 117.8(3)
C10 C9 C22 122.7(4)
C11 C10 C9 120.8(3)
C11 C10 O2 122.2(3)
C9 C10 O2 116.9(3)
C10 C11 C6 121.9(3)
C10 C11 H11 119.1
C6 C11 H11 119.1
C7 O1 C12 118.6(3)
O1 C12 C13 108.9(3)
O1 C12 H12A 109.9
C13 C12 H12A 109.9
O1 C12 H12B 109.9
C13 C12 H12B 109.9
H12A C12 H12B 108.3
C12 C13 C16 108.8(4)
C12 C13 C14 110.7(4)
C16 C13 C14 112.0(5)
C12 C13 H13 108.4
C16 C13 H13 108.4
C14 C13 H13 108.4
C13 C16 H16A 109.5
C13 C16 H16B 109.5
H16A C16 H16B 109.5
C13 C16 H16C 109.5
H16A C16 H16C 109.5
H16B C16 H16C 109.5
C13 C14 C15 103.9(5)
C13 C14 H14A 111.0
C15 C14 H14A 111.0
C13 C14 H14B 111.0
C15 C14 H14B 111.0
H14A C14 H14B 109.0
C14 C15 H15A 109.5
C14 C15 H15B 109.5
H15A C15 H15B 109.5
C14 C15 H15C 109.5
H15A C15 H15C 109.5
H15B C15 H15C 109.5
C10 O2 C17 116.9(3)
O2 C17 C18 108.3(3)
O2 C17 H17A 110.0
C18 C17 H17A 110.0
O2 C17 H17B 110.0
C18 C17 H17B 110.0
H17A C17 H17B 108.4
C21 C18 C17 114.2(5)
C21 C18 C19 112.7(5)
C17 C18 C19 106.7(3)
C21 C18 H18 107.7
C17 C18 H18 107.7
C19 C18 H18 107.7
C20 C19 C18 113.9(4)
C20 C19 H19A 108.8
C18 C19 H19A 108.8
C20 C19 H19B 108.8
C18 C19 H19B 108.8
H19A C19 H19B 107.7
C19 C20 H20A 109.5
C19 C20 H20B 109.5
H20A C20 H20B 109.5
C19 C20 H20C 109.5
H20A C20 H20C 109.5
H20B C20 H20C 109.5
C18 C21 H21A 109.5
C18 C21 H21B 109.5
H21A C21 H21B 109.5
C18 C21 H21C 109.5
H21A C21 H21C 109.5
H21B C21 H21C 109.5
C26 C22 C23 118.2(4)
C26 C22 C9 119.7(4)
C23 C22 C9 122.0(4)
C22 C23 C24 118.2(4)
C22 C23 H23 120.9
C24 C23 H23 120.9
N2 C24 C23 124.0(5)
N2 C24 H24 118.0
C23 C24 H24 118.0
C25 N2 C24 116.3(4)
N2 C25 C26 125.2(4)
N2 C25 H25 117.4
C26 C25 H25 117.4
C25 C26 C22 118.1(4)
C25 C26 H26 121.0
C22 C26 H26 121.0

loop_
_geom_bond_atom_site_label_1
_geom_bond_atom_site_label_2
_geom_bond_distance
C1 C5 1.378(6)
C1 C2 1.392(5)
C1 C6 1.460(5)
C2 C3 1.392(5)
C2 H2 0.9500
C3 N1 1.333(6)
C3 H3 0.9500
N1 C4 1.334(6)
C4 C5 1.383(6)
C4 H4 0.9500
C5 H5 0.9500
C6 C11 1.409(5)
C6 C7 1.432(5)
C7 O1 1.337(5)
C7 C8 1.421(5)
C8 C9 1.360(5)
C8 H8 0.9500
C9 C10 1.379(5)
C9 C22 1.514(5)
C10 C11 1.367(5)
C10 O2 1.397(5)
C11 H11 0.9500
O1 C12 1.435(5)
C12 C13 1.496(6)
C12 H12A 0.9900
C12 H12B 0.9900
C13 C16 1.522(7)
C13 C14 1.526(6)
C13 H13 1.0000
C16 H16A 0.9800
C16 H16B 0.9800
C16 H16C 0.9800
C14 C15 1.602(8)
C14 H14A 0.9900
C14 H14B 0.9900
C15 H15A 0.9800
C15 H15B 0.9800
C15 H15C 0.9800
O2 C17 1.434(4)
C17 C18 1.517(6)
C17 H17A 0.9900
C17 H17B 0.9900
C18 C21 1.465(7)
C18 C19 1.541(6)
C18 H18 1.0000
C19 C20 1.515(7)
C19 H19A 0.9900
C19 H19B 0.9900
C20 H20A 0.9800
C20 H20B 0.9800
C20 H20C 0.9800
C21 H21A 0.9800
C21 H21B 0.9800
C21 H21C 0.9800
C22 C26 1.390(6)
C22 C23 1.390(6)
C23 C24 1.397(6)
C23 H23 0.9500
C24 N2 1.328(6)
C24 H24 0.9500
N2 C25 1.324(6)
C25 C26 1.379(6)
C25 H25 0.9500
C26 H26 0.9500
